data_4083115
loop_
_publ_author_name
'Heimann, Stefan'
'Bl\"aser, Dieter'
'W\"olper, Christoph'
'Schulz, Stephan'

_publ_contact_author
;
         Prof. Dr. Schulz, Stephan
         Fachbereich Chemie der
         Universit\"at Duisburg-Essen
         Campus Essen, Universit\"atsstr. 7
         D-45141 Essen, Germany
;
_publ_section_title
;
 Solid-State Structures of Bis(diethylbismuthanyl)sulfane, -selenane, and
 -tellurane
;
_journal_issue 9
_journal_name_full Organometallics
_journal_page_first 2295
_journal_paper_doi 10.1021/om500208c
_journal_volume 33
_journal_year 2014
_chemical_formula_moiety 'C8 H20 Bi2 Te'
_chemical_formula_sum 'C8 H20 Bi2 Te'
_chemical_formula_weight 661.80
_chemical_name_systematic
; 
 ? 
;
_space_group_IT_number 96
_symmetry_cell_setting tetragonal
_symmetry_space_group_name_Hall 'P 4nw 2abw'
_symmetry_space_group_name_H-M 'P 43 21 2'
_atom_sites_solution_hydrogens geom
_atom_sites_solution_primary direct
_atom_sites_solution_secondary difmap
_audit_creation_method SHELXL-97
_cell_angle_alpha 90.00
_cell_angle_beta 90.00
_cell_angle_gamma 90.00
_cell_formula_units_Z 4
_cell_length_a 9.9601(9)
_cell_length_b 9.9601(9)
_cell_length_c 14.2312(15)
_cell_measurement_reflns_used 19779
_cell_measurement_temperature 100(1)
_cell_measurement_theta_max 30.47
_cell_measurement_theta_min 2.59
_cell_volume 1411.8(2)
_computing_cell_refinement 'BRUKER D8 KAPPA APEX 2 Vers. 3.0-2009'
_computing_data_collection 'BRUKER D8 KAPPA APEX 2 Vers. 3.0-2009'
_computing_data_reduction 'BRUKER D8 KAPPA APEX 2 Vers. 3.0-2009'
_computing_molecular_graphics 'BRUKER AXS SHELXTL (c) 2008 / Vers. 2008/4'
_computing_publication_material 'BRUKER AXS SHELXTL (c) 2008 / Vers. 2008/4'
_computing_structure_refinement 'BRUKER AXS SHELXTL (c) 2008 / Vers. 2008/4'
_computing_structure_solution 'BRUKER D8 KAPPA APEX 2 Vers. 3.0-2009'
_diffrn_ambient_temperature 100(1)
_diffrn_detector_area_resol_mean 512
_diffrn_measured_fraction_theta_full 0.997
_diffrn_measured_fraction_theta_max 0.997
_diffrn_measurement_device_type
; 
 Bruker D8 KAPPA series II with APEX II area detector system
;
_diffrn_measurement_method
;
 Data collection strategy APEX 2/COSMO
;
_diffrn_radiation_monochromator 'Triumph Goebel mirror'
_diffrn_radiation_type MoK\a
_diffrn_radiation_wavelength 0.71073
_diffrn_reflns_av_R_equivalents 0.0357
_diffrn_reflns_av_sigmaI/netI 0.0161
_diffrn_reflns_limit_h_max 14
_diffrn_reflns_limit_h_min -13
_diffrn_reflns_limit_k_max 14
_diffrn_reflns_limit_k_min -14
_diffrn_reflns_limit_l_max 20
_diffrn_reflns_limit_l_min -20
_diffrn_reflns_number 30100
_diffrn_reflns_theta_full 30.54
_diffrn_reflns_theta_max 30.54
_diffrn_reflns_theta_min 2.50
_exptl_absorpt_coefficient_mu 26.878
_exptl_absorpt_correction_T_max 0.75
_exptl_absorpt_correction_T_min 0.51
_exptl_absorpt_correction_type multi-scan
_exptl_absorpt_process_details
; 
 BRUKER AXS SMART APEX 2 Vers. 3.0-2009
 R.H. Blessing, Acta Cryst. (1995) A51 33-38 
;
_exptl_crystal_colour brown
_exptl_crystal_density_diffrn 3.114
_exptl_crystal_density_method 'not measured'
_exptl_crystal_description block
_exptl_crystal_F_000 1144
_exptl_crystal_size_max 0.13
_exptl_crystal_size_mid 0.11
_exptl_crystal_size_min 0.08
_refine_diff_density_max 2.553
_refine_diff_density_min -1.031
_refine_diff_density_rms 0.191
_refine_ls_abs_structure_details 'Flack H D (1983), Acta Cryst. A39, 876-881'
_refine_ls_abs_structure_Flack 0.533(5)
_refine_ls_extinction_method none
_refine_ls_goodness_of_fit_ref 1.106
_refine_ls_hydrogen_treatment constr
_refine_ls_matrix_type full
_refine_ls_number_parameters 52
_refine_ls_number_reflns 2163
_refine_ls_number_restraints 0
_refine_ls_restrained_S_all 1.106
_refine_ls_R_factor_all 0.0195
_refine_ls_R_factor_gt 0.0176
_refine_ls_shift/su_max 0.000
_refine_ls_shift/su_mean 0.000
_refine_ls_structure_factor_coef Fsqd
_refine_ls_weighting_details 'calc w=1/[\s^2^(Fo^2^)+(0.0280P)^2^+1.3093P] where P=(Fo^2^+2Fc^2^)/3'
_refine_ls_weighting_scheme calc
_refine_ls_wR_factor_gt 0.0444
_refine_ls_wR_factor_ref 0.0451
_reflns_number_gt 2075
_reflns_number_total 2163
_reflns_threshold_expression >2sigma(I)
_cod_data_source_file om500208c_si_002.cif
_cod_data_source_block she_189m
_cod_depositor_comments 'Adding full bibliography for 4083115--4083117.cif.'
_cod_original_sg_symbol_H-M P43212
_cod_database_code 4083115

loop_
_symmetry_equiv_pos_as_xyz
'x, y, z'
'-x, -y, z+1/2'
'-y+1/2, x+1/2, z+3/4'
'y+1/2, -x+1/2, z+1/4'
'-x+1/2, y+1/2, -z+3/4'
'x+1/2, -y+1/2, -z+1/4'
'y, x, -z'
'-y, -x, -z+1/2'

loop_
_atom_site_label
_atom_site_type_symbol
_atom_site_fract_x
_atom_site_fract_y
_atom_site_fract_z
_atom_site_U_iso_or_equiv
_atom_site_adp_type
_atom_site_occupancy
_atom_site_symmetry_multiplicity
_atom_site_calc_flag
_atom_site_refinement_flags
Bi1 Bi 0.098640(15) 0.267932(17) 0.116518(11) 0.01555(5) Uani 1 1 d .
Te1 Te 0.33713(3) 0.33713(3) 0.0000 0.01371(8) Uani 1 2 d S
C1 C 0.2162(5) 0.1338(5) 0.2153(3) 0.0202(9) Uani 1 1 d .
H1A H 0.3073 0.1714 0.2247 0.024 Uiso 1 1 d R
H1B H 0.1708 0.1306 0.2771 0.024 Uiso 1 1 d R
C2 C 0.2272(6) -0.0065(6) 0.1756(4) 0.0341(13) Uani 1 1 d .
H2A H 0.1371 -0.0444 0.1679 0.051 Uiso 1 1 d R
H2B H 0.2792 -0.0628 0.2188 0.051 Uiso 1 1 d R
H2C H 0.2724 -0.0031 0.1145 0.051 Uiso 1 1 d R
C3 C 0.1205(5) 0.4591(5) 0.2035(3) 0.0225(10) Uani 1 1 d .
H3A H 0.1203 0.5372 0.1605 0.027 Uiso 1 1 d R
H3B H 0.0414 0.4675 0.2452 0.027 Uiso 1 1 d R
C4 C 0.2448(5) 0.4642(6) 0.2623(4) 0.0330(13) Uani 1 1 d .
H4A H 0.2390 0.3968 0.3123 0.049 Uiso 1 1 d R
H4B H 0.2534 0.5537 0.2903 0.049 Uiso 1 1 d R
H4C H 0.3233 0.4457 0.2229 0.049 Uiso 1 1 d R

loop_
_atom_site_aniso_label
_atom_site_aniso_U_11
_atom_site_aniso_U_22
_atom_site_aniso_U_33
_atom_site_aniso_U_23
_atom_site_aniso_U_13
_atom_site_aniso_U_12
Bi1 0.01295(8) 0.01679(8) 0.01690(8) 0.00026(6) -0.00154(6) 0.00047(5)
Te1 0.01237(11) 0.01237(11) 0.01640(17) 0.00030(10) -0.00030(10) -0.00033(14)
C1 0.014(2) 0.023(2) 0.024(2) 0.0041(17) -0.0043(18) -0.0020(17)
C2 0.042(3) 0.025(3) 0.035(3) 0.004(2) -0.008(3) 0.013(3)
C3 0.024(2) 0.020(2) 0.024(2) -0.0041(18) 0.0008(18) -0.0002(19)
C4 0.027(3) 0.037(3) 0.035(3) -0.018(2) -0.008(2) 0.003(2)

loop_
_atom_type_symbol
_atom_type_description
_atom_type_scat_dispersion_real
_atom_type_scat_dispersion_imag
_atom_type_scat_source
C C 0.0033 0.0016 'International Tables Vol C Tables 4.2.6.8 and 6.1.1.4'
H H 0.0000 0.0000 'International Tables Vol C Tables 4.2.6.8 and 6.1.1.4'
Te Te -0.5308 1.6751 'International Tables Vol C Tables 4.2.6.8 and 6.1.1.4'
Bi Bi -4.1077 10.2566 'International Tables Vol C Tables 4.2.6.8 and 6.1.1.4'

loop_
_geom_angle_atom_site_label_1
_geom_angle_atom_site_label_2
_geom_angle_atom_site_label_3
_geom_angle
_geom_angle_site_symmetry_1
_geom_angle_site_symmetry_3
C1 Bi1 C3 96.08(18) . .
C1 Bi1 Te1 94.00(13) . .
C3 Bi1 Te1 91.88(13) . .
C1 Bi1 Te1 82.38(13) . 4_455
C3 Bi1 Te1 91.54(13) . 4_455
Te1 Bi1 Te1 175.259(6) . 4_455
Bi1 Te1 Bi1 86.606(13) 7 .
Bi1 Te1 Bi1 104.105(7) 7 6
Bi1 Te1 Bi1 103.265(7) . 6
Bi1 Te1 Bi1 103.265(7) 7 3_554
Bi1 Te1 Bi1 104.104(7) . 3_554
Bi1 Te1 Bi1 142.059(13) 6 3_554
C2 C1 Bi1 110.5(3) . .
C4 C3 Bi1 114.3(3) . .

loop_
_geom_bond_atom_site_label_1
_geom_bond_atom_site_label_2
_geom_bond_distance
_geom_bond_site_symmetry_2
Bi1 C1 2.266(5) .
Bi1 C3 2.281(5) .
Bi1 Te1 2.9778(4) .
Bi1 Te1 3.3893(3) 4_455
Te1 Bi1 2.9778(4) 7
Te1 Bi1 3.3894(3) 6
Te1 Bi1 3.3894(3) 3_554
C1 C2 1.511(8) .
C3 C4 1.494(7) .

loop_
_geom_torsion_atom_site_label_1
_geom_torsion_atom_site_label_2
_geom_torsion_atom_site_label_3
_geom_torsion_atom_site_label_4
_geom_torsion
_geom_torsion_site_symmetry_1
_geom_torsion_site_symmetry_4
C1 Bi1 Te1 Bi1 89.94(13) . 7
C3 Bi1 Te1 Bi1 -173.84(13) . 7
C1 Bi1 Te1 Bi1 -13.76(13) . 6
C3 Bi1 Te1 Bi1 82.46(13) . 6
C1 Bi1 Te1 Bi1 -167.23(13) . 3_554
C3 Bi1 Te1 Bi1 -71.00(13) . 3_554
C3 Bi1 C1 C2 -177.6(4) . .
Te1 Bi1 C1 C2 -85.3(4) . .
Te1 Bi1 C1 C2 91.6(4) 4_455 .
C1 Bi1 C3 C4 28.2(4) . .
Te1 Bi1 C3 C4 -66.0(4) . .
Te1 Bi1 C3 C4 110.7(4) 4_455 .
